data_2203328
loop_
_publ_author_name
'Pei, Wen'
'Shao, Yueshui'
'Sun, Li'

_publ_section_title (5<i>SR</i>,6<i>RS</i>)-6-Phenyl-5-(phenylsulfonylacetyl)bicyclo[2.2.1]hept-2-ene
_journal_issue 3
_journal_name_full 'Acta Crystallographica Section E'
_journal_page_first o374
_journal_page_last o375
_journal_paper_doi 10.1107/S1600536804002089
_journal_volume 60
_journal_year 2004
_chemical_formula_iupac 'C21 H20 O3 S'
_chemical_formula_moiety 'C21 H20 O3 S'
_chemical_formula_sum 'C21 H20 O3 S'
_chemical_formula_weight 352.45
_chemical_melting_point 114
_chemical_name_systematic
;
(5SR,6RS)-6-Phenyl-5-(phenylsulfonylacetyl)bicyclo[2.2.1]hept-2-ene
;
_space_group_IT_number 2
_symmetry_cell_setting triclinic
_symmetry_space_group_name_Hall '-P 1'
_symmetry_space_group_name_H-M 'P -1'
_audit_creation_method SHELXL97
_cell_angle_alpha 107.3190(10)
_cell_angle_beta 104.5090(10)
_cell_angle_gamma 104.8535(9)
_cell_formula_units_Z 2
_cell_length_a 8.6363(3)
_cell_length_b 9.6144(3)
_cell_length_c 12.0887(4)
_cell_measurement_reflns_used 3777
_cell_measurement_temperature 297.1
_cell_measurement_theta_max 27.5
_cell_measurement_theta_min 3.4
_cell_volume 866.18(5)
_computing_cell_refinement RAPID-AUTO
_computing_data_collection 'RAPID-AUTO (Rigaku, 1998)'
_computing_data_reduction 'CrystalStructure (Rigaku/MSC and Rigaku, 2003)'
_computing_molecular_graphics 'Please provide missing details'
_computing_publication_material CrystalStructure
_computing_structure_refinement 'CRYSTALS (Watkin et al., 1996)'
_computing_structure_solution 'SIR92 (Altomare et al., 1994)'
_diffrn_detector_area_resol_mean 10.00
_diffrn_measured_fraction_theta_full 0.9926
_diffrn_measured_fraction_theta_max 0.9907
_diffrn_measurement_device_type 'Rigaku RAXIS-RAPID'
_diffrn_measurement_method \w
_diffrn_radiation_type 'Mo K\a'
_diffrn_radiation_wavelength 0.7107
_diffrn_reflns_av_R_equivalents 0.014
_diffrn_reflns_limit_h_max 11
_diffrn_reflns_limit_h_min -11
_diffrn_reflns_limit_k_max 12
_diffrn_reflns_limit_k_min -12
_diffrn_reflns_limit_l_max 13
_diffrn_reflns_limit_l_min -15
_diffrn_reflns_number 16666
_diffrn_reflns_theta_full 25.20
_diffrn_reflns_theta_max 27.48
_exptl_absorpt_coefficient_mu 0.204
_exptl_absorpt_correction_T_max 0.945
_exptl_absorpt_correction_T_min 0.857
_exptl_absorpt_correction_type multi-scan
_exptl_absorpt_process_details '(ABSCOR; Higashi, 1995)'
_exptl_crystal_colour colourless
_exptl_crystal_density_diffrn 1.351
_exptl_crystal_density_meas ?
_exptl_crystal_density_method .
_exptl_crystal_description chunk
_exptl_crystal_F_000 372.00
_exptl_crystal_size_max 0.40
_exptl_crystal_size_mid 0.35
_exptl_crystal_size_min 0.28
_refine_diff_density_max 0.22
_refine_diff_density_min -0.47
_refine_ls_extinction_method none
_refine_ls_goodness_of_fit_ref 1.001
_refine_ls_hydrogen_treatment constr
_refine_ls_number_parameters 246
_refine_ls_number_reflns 2689
_refine_ls_R_factor_gt 0.0390
_refine_ls_shift/su_max 0.000
_refine_ls_structure_factor_coef Fsqd
_refine_ls_weighting_details 'w = (4Fo^2^)/[0.0016Fo^2^ + 3\s(Fo^2^)]'
_refine_ls_weighting_scheme calc
_refine_ls_wR_factor_ref 0.1030
_reflns_number_gt 2686
_reflns_number_total 3939
_reflns_threshold_expression F^2^>2\s(F^2^)
_cod_data_source_file ob6341.cif
_cod_data_source_block I
_cod_original_cell_volume 866.19(5)
_cod_database_code 2203328
_cod_database_fobs_code 2203328

loop_
_symmetry_equiv_pos_as_xyz
x,y,z
-x,-y,-z

loop_
_atom_site_label
_atom_site_fract_x
_atom_site_fract_y
_atom_site_fract_z
_atom_site_U_iso_or_equiv
_atom_site_adp_type
_atom_site_calc_flag
_atom_site_occupancy
_atom_site_type_symbol
S1 0.73894(6) 0.26591(5) 1.05507(4) 0.04460(10) Uani d 1.00 S
O1 1.0066(2) 0.1685(2) 0.92580(10) 0.0641(4) Uani d 1.00 O
O2 0.6423(2) 0.2280(2) 1.12970(10) 0.0646(5) Uani d 1.00 O
O3 0.9051(2) 0.38460(10) 1.11410(10) 0.0629(4) Uani d 1.00 O
C1 0.7555(2) 0.0873(2) 0.97010(10) 0.0418(4) Uani d 1.00 C
C2 0.8550(2) 0.0961(2) 0.88280(10) 0.0395(4) Uani d 1.00 C
C3 0.7559(2) 0.0062(2) 0.74680(10) 0.0352(4) Uani d 1.00 C
C4 0.6658(2) -0.1721(2) 0.71600(10) 0.0432(4) Uani d 1.00 C
C5 0.8071(2) -0.2268(2) 0.7644(2) 0.0488(5) Uani d 1.00 C
C6 0.8995(3) -0.2266(2) 0.6924(2) 0.0505(5) Uani d 1.00 C
C7 0.8228(2) -0.1723(2) 0.59430(10) 0.0437(5) Uani d 1.00 C
C8 0.6325(2) -0.2372(2) 0.57630(10) 0.0480(5) Uani d 1.00 C
C9 0.8665(2) 0.0054(2) 0.66270(10) 0.0361(4) Uani d 1.00 C
C10 0.8361(2) 0.0979(2) 0.58280(10) 0.0356(4) Uani d 1.00 C
C11 0.7567(2) 0.0302(2) 0.45420(10) 0.0461(5) Uani d 1.00 C
C12 0.7344(2) 0.1201(2) 0.3859(2) 0.0521(5) Uani d 1.00 C
C13 0.7900(2) 0.2794(2) 0.4431(2) 0.0537(6) Uani d 1.00 C
C14 0.8685(3) 0.3489(2) 0.5705(2) 0.0518(5) Uani d 1.00 C
C15 0.8907(2) 0.2584(2) 0.63860(10) 0.0437(5) Uani d 1.00 C
C16 0.6146(2) 0.3137(2) 0.94280(10) 0.0408(4) Uani d 1.00 C
C17 0.6921(3) 0.3865(2) 0.8774(2) 0.0514(5) Uani d 1.00 C
C18 0.5931(3) 0.4247(2) 0.7908(2) 0.0642(7) Uani d 1.00 C
C19 0.4220(3) 0.3954(2) 0.7734(2) 0.0653(6) Uani d 1.00 C
C20 0.3483(3) 0.3260(2) 0.8402(2) 0.0630(6) Uani d 1.00 C
C21 0.4431(2) 0.2832(2) 0.9246(2) 0.0507(5) Uani d 1.00 C
H1 0.8097 0.0521 1.0269 0.051 Uiso c 1.00 H
H2 0.6451 0.0157 0.9232 0.050 Uiso c 1.00 H
H3 0.6739 0.0480 0.7219 0.043 Uiso c 1.00 H
H4 0.5706 -0.1974 0.7391 0.049 Uiso c 1.00 H
H5 0.8279 -0.2537 0.8331 0.059 Uiso c 1.00 H
H6 0.9941 -0.2573 0.6995 0.065 Uiso c 1.00 H
H7 0.8512 -0.2001 0.5236 0.053 Uiso c 1.00 H
H8 0.5850 -0.3455 0.5397 0.053 Uiso c 1.00 H
H9 0.5667 -0.1955 0.5318 0.052 Uiso c 1.00 H
H10 0.9811 0.0497 0.7139 0.042 Uiso c 1.00 H
H11 0.7160 -0.0778 0.4140 0.052 Uiso c 1.00 H
H12 0.6836 0.0719 0.3001 0.063 Uiso c 1.00 H
H13 0.7735 0.3386 0.3958 0.072 Uiso c 1.00 H
H14 0.9083 0.4569 0.6103 0.065 Uiso c 1.00 H
H15 0.9405 0.3053 0.7245 0.053 Uiso c 1.00 H
H16 0.8085 0.4091 0.8925 0.063 Uiso c 1.00 H
H17 0.6416 0.4693 0.7433 0.080 Uiso c 1.00 H
H18 0.3569 0.4257 0.7177 0.073 Uiso c 1.00 H
H19 0.2328 0.3060 0.8279 0.069 Uiso c 1.00 H
H20 0.3928 0.2330 0.9686 0.059 Uiso c 1.00 H

loop_
_atom_site_aniso_label
_atom_site_aniso_U_11
_atom_site_aniso_U_22
_atom_site_aniso_U_33
_atom_site_aniso_U_12
_atom_site_aniso_U_13
_atom_site_aniso_U_23
S1 0.0539(3) 0.0453(3) 0.0340(2) 0.0189(2) 0.0192(2) 0.0105(2)
O1 0.0442(7) 0.0810(10) 0.0418(7) 0.0025(7) 0.0151(6) 0.0068(7)
O2 0.0920(10) 0.0820(10) 0.0494(7) 0.0466(9) 0.0471(7) 0.0328(7)
O3 0.0583(8) 0.0494(8) 0.0528(7) 0.0132(6) 0.0022(6) 0.0019(6)
C1 0.0500(10) 0.0394(9) 0.0369(8) 0.0149(8) 0.0199(8) 0.0137(7)
C2 0.0421(9) 0.0376(9) 0.0393(8) 0.0131(7) 0.0187(7) 0.0129(7)
C3 0.0356(8) 0.0363(8) 0.0362(8) 0.0135(7) 0.0161(7) 0.0140(7)
C4 0.0418(9) 0.0386(9) 0.0433(9) 0.0047(7) 0.0194(7) 0.0125(7)
C5 0.0600(10) 0.0357(9) 0.0530(10) 0.0143(8) 0.0239(9) 0.0196(8)
C6 0.0620(10) 0.0394(9) 0.0610(10) 0.0257(8) 0.0295(9) 0.0215(8)
C7 0.0540(10) 0.0375(9) 0.0412(8) 0.0160(8) 0.0248(8) 0.0111(7)
C8 0.0520(10) 0.0358(9) 0.0434(9) 0.0043(8) 0.0185(8) 0.0070(8)
C9 0.0360(8) 0.0351(8) 0.0355(8) 0.0107(7) 0.0165(7) 0.0101(7)
C10 0.0345(8) 0.0371(8) 0.0360(8) 0.0115(7) 0.0175(7) 0.0124(7)
C11 0.0500(10) 0.0415(9) 0.0393(8) 0.0092(8) 0.0170(8) 0.0114(8)
C12 0.0520(10) 0.0650(10) 0.0403(9) 0.0184(9) 0.0174(8) 0.0242(9)
C13 0.0530(10) 0.0640(10) 0.0640(10) 0.0280(10) 0.0293(9) 0.0390(10)
C14 0.0590(10) 0.0400(10) 0.0630(10) 0.0195(9) 0.0296(9) 0.0215(9)
C15 0.0510(10) 0.0384(9) 0.0419(9) 0.0152(8) 0.0208(8) 0.0121(7)
C16 0.0475(9) 0.0350(8) 0.0379(8) 0.0127(7) 0.0195(7) 0.0095(7)
C17 0.0580(10) 0.0470(10) 0.0550(10) 0.0170(9) 0.0291(9) 0.0194(9)
C18 0.095(2) 0.0480(10) 0.0570(10) 0.0240(10) 0.0330(10) 0.0260(10)
C19 0.080(2) 0.0480(10) 0.0530(10) 0.0280(10) 0.0040(10) 0.0116(9)
C20 0.0510(10) 0.0520(10) 0.0680(10) 0.0156(9) 0.0090(10) 0.0110(10)
C21 0.0480(10) 0.0450(10) 0.0550(10) 0.0111(8) 0.0219(8) 0.0148(9)

loop_
_atom_type_symbol
_atom_type_description
_atom_type_scat_dispersion_real
_atom_type_scat_dispersion_imag
_atom_type_scat_source
C C 0.003 0.002
;
International Tables for Crystallography
(1992, Vol. C, Tables 4.2.6.8 and 6.1.1.4)
;
H H 0.000 0.000
;
International Tables for Crystallography
(1992, Vol. C, Table 6.1.1.4)
;
O O 0.011 0.006
;
International Tables for Crystallography
(1992, Vol. C, Tables 4.2.6.8 and 6.1.1.4)
;
S S 0.125 0.123
;
International Tables for Crystallography
(1992, Vol. C, Tables 4.2.6.8 and 6.1.1.4)
;

loop_
_geom_angle_atom_site_label_1
_geom_angle_atom_site_label_2
_geom_angle_atom_site_label_3
_geom_angle
_geom_angle_publ_flag
O2 S1 O3 119.09(8) no
O2 S1 C1 105.24(9) no
O2 S1 C16 108.70(10) no
O3 S1 C1 109.31(9) no
O3 S1 C16 108.54(9) no
C1 S1 C16 105.11(8) no
C2 C1 H1 107.8 ?
C2 C1 H2 108.0 ?
C2 C1 S1 115.80(10) no
H1 C1 H2 109.5 ?
H1 C1 S1 107.8 ?
H2 C1 S1 107.9 ?
C3 C2 O1 124.0(2) no
C3 C2 C1 116.80(10) no
O1 C2 C1 119.20(10) no
C4 C3 C9 103.30(10) no
C4 C3 H3 109.6 ?
C4 C3 C2 111.8(2) no
C9 C3 H3 108.5 ?
C9 C3 C2 114.80(10) no
H3 C3 C2 108.7 ?
C5 C4 C8 101.2(2) no
C5 C4 H4 116.5 ?
C5 C4 C3 105.50(10) no
C8 C4 H4 116.2 ?
C8 C4 C3 99.20(10) no
H4 C4 C3 115.8 ?
C6 C5 H5 126.0 ?
C6 C5 C4 107.0(2) no
H5 C5 C4 126.9 ?
C7 C6 H6 125.6 ?
C7 C6 C5 108.4(2) no
H6 C6 C5 126.0 ?
C8 C7 C9 101.1(2) no
C8 C7 H7 116.6 ?
C8 C7 C6 100.6(2) no
C9 C7 H7 115.4 ?
C9 C7 C6 105.50(10) no
H7 C7 C6 115.5 ?
H8 C8 H9 109.5 ?
H8 C8 C4 113.2 ?
H8 C8 C7 113.2 ?
H9 C8 C4 114.0 ?
H9 C8 C7 112.9 ?
C4 C8 C7 93.50(10) no
C10 C9 H10 108.1 ?
C10 C9 C3 113.4(2) no
C10 C9 C7 117.00(10) no
H10 C9 C3 107.8 ?
H10 C9 C7 108.3 ?
C3 C9 C7 101.70(10) no
C11 C10 C15 117.3(2) no
C11 C10 C9 123.60(10) no
C15 C10 C9 119.10(10) no
C12 C11 H11 119.4 ?
C12 C11 C10 121.2(2) no
H11 C11 C10 119.3 ?
C13 C12 H12 120.0 ?
C13 C12 C11 120.6(2) no
H12 C12 C11 119.3 ?
C14 C13 H13 121.2 ?
C14 C13 C12 119.1(2) no
H13 C13 C12 119.7 ?
C15 C14 H14 119.9 ?
C15 C14 C13 120.1(2) no
H14 C14 C13 120.0 ?
H15 C15 C10 118.4 ?
H15 C15 C14 119.8 ?
C10 C15 C14 121.70(10) no
C17 C16 C21 121.1(2) no
C17 C16 S1 119.4(2) no
C21 C16 S1 119.5(2) no
C18 C17 H16 121.3 ?
C18 C17 C16 118.6(2) no
H16 C17 C16 120.1 ?
C19 C18 H17 119.8 ?
C19 C18 C17 120.3(2) no
H17 C18 C17 119.9 ?
C20 C19 H18 119.5 ?
C20 C19 C18 120.3(2) no
H18 C19 C18 120.2 ?
C21 C20 H19 119.5 ?
C21 C20 C19 120.4(2) no
H19 C20 C19 120.0 ?
H20 C21 C16 119.9 ?
H20 C21 C20 120.8 ?
C16 C21 C20 119.2(2) no

loop_
_geom_bond_atom_site_label_1
_geom_bond_atom_site_label_2
_geom_bond_distance
_geom_bond_publ_flag
S1 O2 1.435(2) yes
S1 O3 1.4260(10) yes
S1 C1 1.781(2) yes
S1 C16 1.761(2) yes
O1 C2 1.203(2) yes
C1 C2 1.526(3) yes
C1 H1 0.930 ?
C1 H2 0.930 ?
C2 C3 1.501(2) yes
C3 C4 1.572(2) yes
C3 C9 1.560(3) yes
C3 H3 0.930 ?
C4 C5 1.505(3) yes
C4 C8 1.537(2) yes
C4 H4 0.930 ?
C5 C6 1.320(3) yes
C5 H5 0.930 ?
C6 C7 1.506(3) yes
C6 H6 0.930 ?
C7 C8 1.533(3) yes
C7 C9 1.555(2) yes
C7 H7 0.930 ?
C8 H8 0.930 ?
C8 H9 0.930 ?
C9 C10 1.516(3) yes
C9 H10 0.930 ?
C10 C11 1.395(2) no
C10 C15 1.380(2) no
C11 C12 1.376(3) no
C11 H11 0.930 ?
C12 C13 1.372(3) no
C12 H12 0.930 ?
C13 C14 1.382(3) no
C13 H13 0.930 ?
C14 C15 1.380(3) no
C14 H14 0.930 ?
C15 H15 0.930 ?
C16 C17 1.384(3) no
C16 C21 1.380(3) no
C17 C18 1.379(3) no
C17 H16 0.930 ?
C18 C19 1.379(4) no
C18 H17 0.930 ?
C19 C20 1.366(4) no
C19 H18 0.930 ?
C20 C21 1.373(3) no
C20 H19 0.930 ?
C21 H20 0.930 ?

loop_
_geom_torsion_atom_site_label_1
_geom_torsion_atom_site_label_2
_geom_torsion_atom_site_label_3
_geom_torsion_atom_site_label_4
_geom_torsion
_geom_torsion_publ_flag
O2 S1 C1 C2 -179.60(10) no
O3 S1 C1 C2 -50.60(10) no
C16 S1 C1 C2 65.70(10) yes
O2 S1 C16 C17 166.00(10) no
O2 S1 C16 C21 -11.60(10) no
O3 S1 C16 C17 35.2(2) no
O3 S1 C16 C21 -142.50(10) no
C1 S1 C16 C17 -81.70(10) yes
C1 S1 C16 C21 100.70(10) yes
S1 C1 C2 O1 67.4(2) yes
S1 C1 C2 C3 -115.3(2) yes
O1 C2 C3 C4 120.2(2) yes
O1 C2 C3 C9 3.0(3) yes
C1 C2 C3 C4 -57.0(2) yes
C1 C2 C3 C9 -174.2(2) yes
